data_7025456
loop_
_publ_author_name
'Lin, Po-Heng'
'Lecl\`ere, Mathieu'
'Long, J\'er\^ome'
'Burchell, Tara J.'
'Korobkov, Ilia'
'Cl\'erac, Rodolphe'
'Murugesu, Muralee'

_publ_section_title
;
 Fluorescent dialdehyde ligand for the encapsulation of dinuclear
 luminescent lanthanide complexes.
;
_journal_issue 24
_journal_name_full 'Dalton transactions (Cambridge, England : 2003)'
_journal_page_first 5698
_journal_page_last 5704
_journal_paper_doi 10.1039/c000978d
_journal_volume 39
_journal_year 2010
_chemical_formula_sum 'C52 H36 Ho2 N2 O18'
_chemical_formula_weight 1306.69
_chemical_name_systematic
;
?
;
_space_group_IT_number 2
_symmetry_cell_setting triclinic
_symmetry_space_group_name_Hall '-P 1'
_symmetry_space_group_name_H-M 'P -1'
_atom_sites_solution_hydrogens geom
_atom_sites_solution_primary direct
_atom_sites_solution_secondary difmap
_audit_creation_method SHELXL-97
_cell_angle_alpha 102.452(3)
_cell_angle_beta 103.968(3)
_cell_angle_gamma 101.487(3)
_cell_formula_units_Z 1
_cell_length_a 8.6191(18)
_cell_length_b 12.036(3)
_cell_length_c 12.555(3)
_cell_measurement_reflns_used 4951
_cell_measurement_temperature 203(2)
_cell_measurement_theta_max 25.13
_cell_measurement_theta_min 2.53
_cell_volume 1190.1(5)
_computing_cell_refinement 'Bruker SMART'
_computing_data_collection 'Bruker SMART'
_computing_data_reduction 'Bruker SAINT'
_computing_molecular_graphics 'Bruker SHELXTL'
_computing_publication_material 'Bruker SHELXTL'
_computing_structure_refinement 'SHELXL-97 (Sheldrick, 1997)'
_computing_structure_solution 'SHELXS-97 (Sheldrick, 1990)'
_diffrn_ambient_temperature 203(2)
_diffrn_measured_fraction_theta_full 0.970
_diffrn_measured_fraction_theta_max 0.970
_diffrn_measurement_device_type 'CCD area detector'
_diffrn_measurement_method 'phi and omega scans'
_diffrn_radiation_monochromator graphite
_diffrn_radiation_source 'fine-focus sealed tube'
_diffrn_radiation_type MoK\a
_diffrn_radiation_wavelength 0.71073
_diffrn_reflns_av_R_equivalents 0.0827
_diffrn_reflns_av_sigmaI/netI 0.1164
_diffrn_reflns_limit_h_max 9
_diffrn_reflns_limit_h_min -10
_diffrn_reflns_limit_k_max 14
_diffrn_reflns_limit_k_min -14
_diffrn_reflns_limit_l_max 15
_diffrn_reflns_limit_l_min -15
_diffrn_reflns_number 11020
_diffrn_reflns_theta_full 25.46
_diffrn_reflns_theta_max 25.46
_diffrn_reflns_theta_min 2.68
_exptl_absorpt_coefficient_mu 3.382
_exptl_absorpt_correction_T_max 0.7285
_exptl_absorpt_correction_T_min 0.6310
_exptl_absorpt_correction_type multi-scan
_exptl_absorpt_process_details SADABS
_exptl_crystal_colour yellow
_exptl_crystal_density_diffrn 1.823
_exptl_crystal_density_meas ?
_exptl_crystal_density_method 'not measured'
_exptl_crystal_description block
_exptl_crystal_F_000 640
_exptl_crystal_size_max 0.15
_exptl_crystal_size_mid 0.15
_exptl_crystal_size_min 0.10
_refine_diff_density_max 1.119
_refine_diff_density_min -1.311
_refine_diff_density_rms 0.159
_refine_ls_extinction_method none
_refine_ls_goodness_of_fit_ref 0.957
_refine_ls_hydrogen_treatment constr
_refine_ls_matrix_type full
_refine_ls_number_parameters 335
_refine_ls_number_reflns 4285
_refine_ls_number_restraints 0
_refine_ls_restrained_S_all 0.957
_refine_ls_R_factor_all 0.0813
_refine_ls_R_factor_gt 0.0451
_refine_ls_shift/su_max 0.001
_refine_ls_shift/su_mean 0.000
_refine_ls_structure_factor_coef Fsqd
_refine_ls_weighting_details 'calc w=1/[\s^2^(Fo^2^)+(0.0271P)^2^+0.0000P] where P=(Fo^2^+2Fc^2^)/3'
_refine_ls_weighting_scheme calc
_refine_ls_wR_factor_gt 0.0795
_refine_ls_wR_factor_ref 0.0884
_reflns_number_gt 3100
_reflns_number_total 4285
_reflns_threshold_expression >2sigma(I)
_cod_data_source_file c000978d.txt
_cod_data_source_block sad
_cod_depositor_comments
;
The following automatic conversions were performed:

'_symmetry_cell_setting' value 'Triclinic' changed to 'triclinic'
according to /home/saulius/struct/CIF-dictionaries/cif_core.dic
dictionary named 'cif_core.dic' version 2.4.2 from 2011-04-26.

Automatic conversion script
Id: cif_fix_values 1891 2012-01-12 08:04:46Z andrius 

The following automatic conversions were performed:

'_exptl_crystal_density_meas' value 'n/a' was changed to '?' - the
value is perceived as not measured.

Automatic conversion script
Id: cif_fix_values 3008 2015-01-20 13:52:24Z robertas 
;
_cod_original_cell_volume 1190.1(4)
_cod_original_sg_symbol_H-M P-1
_cod_database_code 7025456

loop_
_symmetry_equiv_pos_as_xyz
'x, y, z'
'-x, -y, -z'

loop_
_atom_site_label
_atom_site_type_symbol
_atom_site_fract_x
_atom_site_fract_y
_atom_site_fract_z
_atom_site_U_iso_or_equiv
_atom_site_adp_type
_atom_site_occupancy
_atom_site_symmetry_multiplicity
_atom_site_calc_flag
_atom_site_refinement_flags
C1 C 0.2822(11) 0.1918(7) 0.9767(7) 0.041(2) Uani 1 1 d .
H1A H 0.1952 0.1380 0.9156 0.050 Uiso 1 1 calc R
C2 C 0.4051(9) 0.2732(7) 0.9470(6) 0.0321(18) Uani 1 1 d .
C3 C 0.5469(11) 0.3431(7) 1.0335(6) 0.042(2) Uani 1 1 d .
H3A H 0.5603 0.3361 1.1081 0.050 Uiso 1 1 calc R
C4 C 0.6685(11) 0.4223(7) 1.0135(7) 0.049(2) Uani 1 1 d .
H4A H 0.7612 0.4706 1.0738 0.059 Uiso 1 1 calc R
C5 C 0.6514(10) 0.4294(7) 0.9022(6) 0.038(2) Uani 1 1 d .
H5A H 0.7337 0.4828 0.8875 0.046 Uiso 1 1 calc R
C6 C 0.5144(9) 0.3587(6) 0.8125(6) 0.0309(18) Uani 1 1 d .
C7 C 0.3830(10) 0.2790(6) 0.8318(6) 0.0281(17) Uani 1 1 d .
C8 C 0.5112(10) 0.3676(7) 0.7010(7) 0.039(2) Uani 1 1 d .
H8A H 0.5991 0.4247 0.6960 0.047 Uiso 1 1 calc R
C9 C 0.4096(11) 0.0055(7) 0.6701(7) 0.040(2) Uani 1 1 d .
H9A H 0.5135 -0.0110 0.6871 0.049 Uiso 1 1 calc R
C10 C 0.2976(10) -0.0384(6) 0.7309(6) 0.0314(19) Uani 1 1 d .
C11 C 0.3604(10) -0.0730(7) 0.8284(6) 0.0362(19) Uani 1 1 d .
H11A H 0.4740 -0.0688 0.8525 0.043 Uiso 1 1 calc R
C12 C 0.2598(11) -0.1130(7) 0.8898(6) 0.040(2) Uani 1 1 d .
H12A H 0.3045 -0.1334 0.9566 0.048 Uiso 1 1 calc R
C13 C 0.0908(11) -0.1228(7) 0.8513(6) 0.040(2) Uani 1 1 d .
H13A H 0.0229 -0.1476 0.8948 0.049 Uiso 1 1 calc R
C14 C 0.0177(10) -0.0968(6) 0.7498(6) 0.0302(18) Uani 1 1 d .
C15 C 0.1246(10) -0.0511(6) 0.6887(6) 0.0318(19) Uani 1 1 d .
C16 C 0.1596(10) 0.1178(7) 0.2895(7) 0.036(2) Uani 1 1 d .
H16 H 0.2167 0.1267 0.2355 0.043 Uiso 1 1 calc R
C17 C -0.1925(11) 0.2192(7) 0.5718(7) 0.039(2) Uani 1 1 d .
H17A H -0.2862 0.2046 0.5977 0.047 Uiso 1 1 calc R
C18 C -0.1997(10) 0.2864(7) 0.4879(6) 0.0320(19) Uani 1 1 d .
C19 C -0.3414(11) 0.3204(7) 0.4487(7) 0.043(2) Uani 1 1 d .
H19A H -0.4328 0.2962 0.4746 0.052 Uiso 1 1 calc R
C20 C -0.3554(11) 0.3882(8) 0.3732(7) 0.050(2) Uani 1 1 d .
H20A H -0.4541 0.4095 0.3475 0.060 Uiso 1 1 calc R
C21 C -0.2194(11) 0.4242(7) 0.3359(7) 0.043(2) Uani 1 1 d .
H21A H -0.2264 0.4717 0.2855 0.051 Uiso 1 1 calc R
C22 C -0.0734(10) 0.3921(6) 0.3711(6) 0.0332(19) Uani 1 1 d .
C23 C -0.0593(11) 0.3229(6) 0.4496(6) 0.0301(19) Uani 1 1 d .
C24 C 0.0641(11) 0.4271(7) 0.3252(7) 0.045(2) Uani 1 1 d .
H24A H 0.1621 0.4061 0.3539 0.055 Uiso 1 1 calc R
C40 C 0.8583(13) 0.2054(9) 0.8617(7) 0.057(3) Uani 1 1 d .
C41 C 0.9834(12) 0.3158(8) 0.8820(8) 0.065(3) Uani 1 1 d .
H41A H 1.0322 0.3516 0.9636 0.098 Uiso 1 1 calc R
H41B H 0.9316 0.3694 0.8478 0.098 Uiso 1 1 calc R
H41C H 1.0691 0.2995 0.8480 0.098 Uiso 1 1 calc R
Ho1 Ho 0.16048(5) 0.15382(3) 0.55888(3) 0.02728(13) Uani 1 1 d .
O1 O 0.2816(8) 0.1870(6) 1.0703(5) 0.0652(19) Uani 1 1 d .
O2 O 0.2496(6) 0.2176(4) 0.7516(4) 0.0314(12) Uani 1 1 d .
O3 O 0.4043(6) 0.3078(4) 0.6083(4) 0.0342(13) Uani 1 1 d .
O4 O 0.3852(6) 0.0613(5) 0.5997(4) 0.0379(13) Uani 1 1 d .
O5 O 0.0615(6) -0.0246(4) 0.5938(4) 0.0260(11) Uani 1 1 d .
O6 O 0.2447(6) 0.1253(4) 0.3864(4) 0.0362(13) Uani 1 1 d .
O7 O -0.0809(7) 0.1800(5) 0.6119(4) 0.0375(13) Uani 1 1 d .
O8 O 0.0778(6) 0.2916(4) 0.4835(4) 0.0325(13) Uani 1 1 d .
O9 O 0.0630(8) 0.4803(5) 0.2540(5) 0.0621(18) Uani 1 1 d .
N40 N 0.7704(14) 0.1199(9) 0.8493(8) 0.098(4) Uani 1 1 d .

loop_
_atom_site_aniso_label
_atom_site_aniso_U_11
_atom_site_aniso_U_22
_atom_site_aniso_U_33
_atom_site_aniso_U_23
_atom_site_aniso_U_13
_atom_site_aniso_U_12
C1 0.047(6) 0.044(5) 0.032(5) 0.008(4) 0.012(4) 0.012(4)
C2 0.028(5) 0.040(5) 0.027(4) 0.008(4) 0.003(4) 0.011(4)
C3 0.046(6) 0.051(5) 0.020(4) 0.008(4) 0.001(4) 0.009(5)
C4 0.040(6) 0.055(6) 0.033(5) 0.007(4) -0.005(4) -0.005(5)
C5 0.023(5) 0.045(5) 0.035(5) 0.001(4) 0.005(4) -0.002(4)
C6 0.022(5) 0.035(4) 0.032(4) 0.008(4) 0.005(4) 0.005(4)
C7 0.027(5) 0.027(4) 0.031(4) 0.008(3) 0.007(4) 0.011(4)
C8 0.028(5) 0.038(5) 0.053(6) 0.018(4) 0.015(5) 0.004(4)
C9 0.028(5) 0.047(5) 0.043(5) 0.006(4) 0.010(4) 0.009(4)
C10 0.032(5) 0.033(4) 0.026(4) 0.008(4) 0.007(4) 0.005(4)
C11 0.025(5) 0.045(5) 0.036(5) 0.016(4) -0.001(4) 0.012(4)
C12 0.048(6) 0.048(5) 0.021(4) 0.015(4) -0.004(4) 0.015(4)
C13 0.056(7) 0.040(5) 0.031(5) 0.016(4) 0.016(4) 0.014(4)
C14 0.032(5) 0.037(4) 0.022(4) 0.011(3) 0.008(4) 0.008(4)
C15 0.040(6) 0.033(4) 0.022(4) 0.010(3) 0.006(4) 0.009(4)
C16 0.035(5) 0.046(5) 0.033(5) 0.017(4) 0.015(4) 0.010(4)
C17 0.034(6) 0.051(5) 0.037(5) 0.012(4) 0.022(4) 0.009(4)
C18 0.023(5) 0.045(5) 0.028(4) 0.008(4) 0.007(4) 0.011(4)
C19 0.044(6) 0.050(5) 0.036(5) 0.012(4) 0.018(4) 0.007(5)
C20 0.040(6) 0.072(7) 0.050(6) 0.023(5) 0.013(5) 0.034(5)
C21 0.051(6) 0.046(5) 0.030(5) 0.013(4) 0.003(4) 0.021(5)
C22 0.040(5) 0.027(4) 0.030(4) 0.012(4) 0.004(4) 0.006(4)
C23 0.040(5) 0.023(4) 0.019(4) -0.001(3) 0.004(4) 0.003(4)
C24 0.045(6) 0.042(5) 0.045(5) 0.020(4) 0.007(5) 0.001(4)
C40 0.056(7) 0.074(7) 0.036(5) 0.017(5) 0.011(5) 0.005(6)
C41 0.060(7) 0.074(7) 0.068(7) 0.033(6) 0.021(6) 0.014(6)
Ho1 0.0230(2) 0.0351(2) 0.02303(19) 0.01232(14) 0.00582(14) 0.00273(15)
O1 0.077(5) 0.091(5) 0.033(4) 0.032(3) 0.020(3) 0.013(4)
O2 0.029(3) 0.042(3) 0.019(3) 0.010(2) 0.004(2) 0.002(3)
O3 0.025(3) 0.044(3) 0.033(3) 0.015(3) 0.008(3) 0.004(3)
O4 0.028(3) 0.051(3) 0.038(3) 0.020(3) 0.011(3) 0.007(3)
O5 0.027(3) 0.034(3) 0.018(3) 0.013(2) 0.005(2) 0.009(2)
O6 0.027(3) 0.051(3) 0.029(3) 0.012(3) 0.007(3) 0.008(3)
O7 0.028(3) 0.054(4) 0.040(3) 0.023(3) 0.014(3) 0.017(3)
O8 0.027(3) 0.034(3) 0.040(3) 0.016(3) 0.013(3) 0.007(3)
O9 0.067(5) 0.073(4) 0.052(4) 0.037(4) 0.018(3) 0.009(4)
N40 0.105(9) 0.090(7) 0.069(6) 0.020(6) 0.017(6) -0.025(7)

loop_
_atom_type_symbol
_atom_type_description
_atom_type_scat_dispersion_real
_atom_type_scat_dispersion_imag
_atom_type_scat_source
C C 0.0033 0.0016 'International Tables Vol C Tables 4.2.6.8 and 6.1.1.4'
H H 0.0000 0.0000 'International Tables Vol C Tables 4.2.6.8 and 6.1.1.4'
N N 0.0061 0.0033 'International Tables Vol C Tables 4.2.6.8 and 6.1.1.4'
O O 0.0106 0.0060 'International Tables Vol C Tables 4.2.6.8 and 6.1.1.4'
Ho Ho -0.2175 4.6783 'International Tables Vol C Tables 4.2.6.8 and 6.1.1.4'

loop_
_geom_angle_atom_site_label_1
_geom_angle_atom_site_label_2
_geom_angle_atom_site_label_3
_geom_angle
_geom_angle_site_symmetry_1
_geom_angle_site_symmetry_3
O1 C1 C2 126.5(8) . .
C3 C2 C7 120.3(7) . .
C3 C2 C1 118.3(7) . .
C7 C2 C1 121.3(7) . .
C4 C3 C2 122.3(7) . .
C3 C4 C5 118.8(8) . .
C6 C5 C4 121.0(7) . .
C5 C6 C8 117.2(7) . .
C5 C6 C7 121.3(7) . .
C8 C6 C7 121.6(7) . .
O2 C7 C2 120.9(6) . .
O2 C7 C6 122.8(6) . .
C2 C7 C6 116.3(7) . .
O3 C8 C6 127.4(7) . .
O4 C9 C10 128.1(8) . .
C11 C10 C15 120.1(7) . .
C11 C10 C9 119.5(8) . .
C15 C10 C9 120.3(7) . .
C12 C11 C10 121.6(8) . .
C11 C12 C13 118.9(7) . .
C12 C13 C14 122.4(7) . .
C13 C14 C15 118.1(7) . .
C13 C14 C16 119.4(7) . 2_556
C15 C14 C16 122.5(7) . 2_556
O5 C15 C10 121.2(6) . .
O5 C15 C14 120.0(7) . .
C10 C15 C14 118.7(6) . .
O6 C16 C14 126.9(7) . 2_556
O7 C17 C18 127.8(7) . .
C19 C18 C23 119.2(7) . .
C19 C18 C17 119.5(7) . .
C23 C18 C17 121.2(7) . .
C18 C19 C20 123.0(8) . .
C19 C20 C21 118.1(8) . .
C22 C21 C20 121.9(8) . .
C21 C22 C23 119.8(7) . .
C21 C22 C24 120.0(7) . .
C23 C22 C24 120.2(8) . .
O8 C23 C22 120.5(7) . .
O8 C23 C18 121.5(6) . .
C22 C23 C18 118.0(8) . .
O9 C24 C22 126.0(9) . .
N40 C40 C41 176.3(13) . .
O8 Ho1 O2 111.26(17) . .
O8 Ho1 O5 142.46(18) . .
O2 Ho1 O5 82.52(16) . .
O8 Ho1 O5 83.30(17) . 2_556
O2 Ho1 O5 141.85(15) . 2_556
O5 Ho1 O5 67.17(17) . 2_556
O8 Ho1 O3 75.67(18) . .
O2 Ho1 O3 73.42(16) . .
O5 Ho1 O3 141.27(17) . .
O5 Ho1 O3 144.40(15) 2_556 .
O8 Ho1 O7 72.83(17) . .
O2 Ho1 O7 75.61(18) . .
O5 Ho1 O7 77.62(17) . .
O5 Ho1 O7 75.68(17) 2_556 .
O3 Ho1 O7 123.05(18) . .
O8 Ho1 O6 77.46(17) . .
O2 Ho1 O6 145.12(18) . .
O5 Ho1 O6 111.64(16) . .
O5 Ho1 O6 70.93(16) 2_556 .
O3 Ho1 O6 76.61(17) . .
O7 Ho1 O6 137.28(18) . .
O8 Ho1 O4 144.24(17) . .
O2 Ho1 O4 79.31(17) . .
O5 Ho1 O4 70.86(16) . .
O5 Ho1 O4 109.87(17) 2_556 .
O3 Ho1 O4 75.12(17) . .
O7 Ho1 O4 141.78(17) . .
O6 Ho1 O4 76.09(17) . .
O8 Ho1 Ho1 113.75(13) . 2_556
O2 Ho1 Ho1 113.39(12) . 2_556
O5 Ho1 Ho1 33.80(11) . 2_556
O5 Ho1 Ho1 33.36(10) 2_556 2_556
O3 Ho1 Ho1 163.01(12) . 2_556
O7 Ho1 Ho1 73.91(13) . 2_556
O6 Ho1 Ho1 91.31(12) . 2_556
O4 Ho1 Ho1 90.54(12) . 2_556
C7 O2 Ho1 138.7(4) . .
C8 O3 Ho1 134.1(4) . .
C9 O4 Ho1 126.3(5) . .
C15 O5 Ho1 123.6(4) . .
C15 O5 Ho1 123.6(4) . 2_556
Ho1 O5 Ho1 112.84(17) . 2_556
C16 O6 Ho1 126.9(5) . .
C17 O7 Ho1 132.4(5) . .
C23 O8 Ho1 138.7(4) . .

loop_
_geom_bond_atom_site_label_1
_geom_bond_atom_site_label_2
_geom_bond_distance
_geom_bond_site_symmetry_2
C1 O1 1.190(8) .
C1 C2 1.468(10) .
C2 C3 1.392(10) .
C2 C7 1.432(10) .
C3 C4 1.380(11) .
C4 C5 1.392(10) .
C5 C6 1.389(10) .
C6 C8 1.421(10) .
C6 C7 1.436(9) .
C7 O2 1.291(8) .
C8 O3 1.256(9) .
C9 O4 1.225(9) .
C9 C10 1.456(10) .
C10 C11 1.397(10) .
C10 C15 1.421(11) .
C11 C12 1.377(10) .
C12 C13 1.392(12) .
C13 C14 1.408(11) .
C14 C15 1.436(9) .
C14 C16 1.439(11) 2_556
C15 O5 1.318(8) .
C16 O6 1.233(9) .
C16 C14 1.439(11) 2_556
C17 O7 1.204(9) .
C17 C18 1.457(11) .
C18 C19 1.377(11) .
C18 C23 1.432(10) .
C19 C20 1.378(11) .
C20 C21 1.389(11) .
C21 C22 1.388(11) .
C22 C23 1.419(10) .
C22 C24 1.466(10) .
C23 O8 1.312(9) .
C24 O9 1.206(9) .
C40 N40 1.105(11) .
C40 C41 1.464(13) .
Ho1 O8 2.231(5) .
Ho1 O2 2.258(5) .
Ho1 O5 2.321(4) .
Ho1 O5 2.348(5) 2_556
Ho1 O3 2.358(5) .
Ho1 O7 2.389(5) .
Ho1 O6 2.423(5) .
Ho1 O4 2.425(5) .
Ho1 Ho1 3.8903(10) 2_556
O5 Ho1 2.348(5) 2_556

loop_
_geom_torsion_atom_site_label_1
_geom_torsion_atom_site_label_2
_geom_torsion_atom_site_label_3
_geom_torsion_atom_site_label_4
_geom_torsion
_geom_torsion_site_symmetry_1
_geom_torsion_site_symmetry_4
O1 C1 C2 C3 8.4(13) . .
O1 C1 C2 C7 -173.2(8) . .
C7 C2 C3 C4 1.8(12) . .
C1 C2 C3 C4 -179.8(8) . .
C2 C3 C4 C5 -2.3(13) . .
C3 C4 C5 C6 0.3(13) . .
C4 C5 C6 C8 -177.0(8) . .
C4 C5 C6 C7 2.3(12) . .
C3 C2 C7 O2 -177.7(7) . .
C1 C2 C7 O2 4.0(11) . .
C3 C2 C7 C6 0.7(11) . .
C1 C2 C7 C6 -177.7(7) . .
C5 C6 C7 O2 175.6(7) . .
C8 C6 C7 O2 -5.2(11) . .
C5 C6 C7 C2 -2.7(11) . .
C8 C6 C7 C2 176.5(7) . .
C5 C6 C8 O3 176.1(8) . .
C7 C6 C8 O3 -3.2(13) . .
O4 C9 C10 C11 -163.5(8) . .
O4 C9 C10 C15 19.3(12) . .
C15 C10 C11 C12 -4.1(12) . .
C9 C10 C11 C12 178.8(7) . .
C10 C11 C12 C13 2.2(12) . .
C11 C12 C13 C14 2.1(12) . .
C12 C13 C14 C15 -4.3(11) . .
C12 C13 C14 C16 175.1(7) . 2_556
C11 C10 C15 O5 -176.6(7) . .
C9 C10 C15 O5 0.5(11) . .
C11 C10 C15 C14 1.7(11) . .
C9 C10 C15 C14 178.8(7) . .
C13 C14 C15 O5 -179.3(7) . .
C16 C14 C15 O5 1.3(11) 2_556 .
C13 C14 C15 C10 2.3(10) . .
C16 C14 C15 C10 -177.1(7) 2_556 .
O7 C17 C18 C19 177.6(8) . .
O7 C17 C18 C23 -5.5(13) . .
C23 C18 C19 C20 0.2(12) . .
C17 C18 C19 C20 177.2(8) . .
C18 C19 C20 C21 -0.4(13) . .
C19 C20 C21 C22 1.1(13) . .
C20 C21 C22 C23 -1.6(12) . .
C20 C21 C22 C24 176.9(7) . .
C21 C22 C23 O8 179.8(7) . .
C24 C22 C23 O8 1.3(11) . .
C21 C22 C23 C18 1.4(11) . .
C24 C22 C23 C18 -177.2(7) . .
C19 C18 C23 O8 -179.1(7) . .
C17 C18 C23 O8 3.9(11) . .
C19 C18 C23 C22 -0.7(11) . .
C17 C18 C23 C22 -177.6(7) . .
C21 C22 C24 O9 -2.6(13) . .
C23 C22 C24 O9 176.0(8) . .
C2 C7 O2 Ho1 -162.2(5) . .
C6 C7 O2 Ho1 19.5(11) . .
O8 Ho1 O2 C7 -83.9(7) . .
O5 Ho1 O2 C7 132.3(7) . .
O5 Ho1 O2 C7 169.1(6) 2_556 .
O3 Ho1 O2 C7 -17.0(7) . .
O7 Ho1 O2 C7 -148.6(7) . .
O6 Ho1 O2 C7 14.8(8) . .
O4 Ho1 O2 C7 60.5(7) . .
Ho1 Ho1 O2 C7 146.4(7) 2_556 .
C6 C8 O3 Ho1 -0.6(12) . .
O8 Ho1 O3 C8 124.6(7) . .
O2 Ho1 O3 C8 6.8(7) . .
O5 Ho1 O3 C8 -47.1(8) . .
O5 Ho1 O3 C8 -179.7(6) 2_556 .
O7 Ho1 O3 C8 66.6(7) . .
O6 Ho1 O3 C8 -155.1(7) . .
O4 Ho1 O3 C8 -76.2(7) . .
Ho1 Ho1 O3 C8 -109.5(7) 2_556 .
C10 C9 O4 Ho1 12.6(11) . .
O8 Ho1 O4 C9 159.5(6) . .
O2 Ho1 O4 C9 47.8(6) . .
O5 Ho1 O4 C9 -37.9(6) . .
O5 Ho1 O4 C9 -93.7(6) 2_556 .
O3 Ho1 O4 C9 123.3(6) . .
O7 Ho1 O4 C9 -1.8(8) . .
O6 Ho1 O4 C9 -157.1(6) . .
Ho1 Ho1 O4 C9 -65.9(6) 2_556 .
C10 C15 O5 Ho1 -51.3(9) . .
C14 C15 O5 Ho1 130.3(6) . .
C10 C15 O5 Ho1 127.7(6) . 2_556
C14 C15 O5 Ho1 -50.6(8) . 2_556
O8 Ho1 O5 C15 -140.0(5) . .
O2 Ho1 O5 C15 -24.5(5) . .
O5 Ho1 O5 C15 179.1(6) 2_556 .
O3 Ho1 O5 C15 26.9(6) . .
O7 Ho1 O5 C15 -101.4(5) . .
O6 Ho1 O5 C15 122.4(5) . .
O4 Ho1 O5 C15 56.7(5) . .
Ho1 Ho1 O5 C15 179.1(6) 2_556 .
O8 Ho1 O5 Ho1 40.9(3) . 2_556
O2 Ho1 O5 Ho1 156.3(2) . 2_556
O5 Ho1 O5 Ho1 0.0 2_556 2_556
O3 Ho1 O5 Ho1 -152.3(2) . 2_556
O7 Ho1 O5 Ho1 79.5(2) . 2_556
O6 Ho1 O5 Ho1 -56.7(2) . 2_556
O4 Ho1 O5 Ho1 -122.4(2) . 2_556
C14 C16 O6 Ho1 -15.5(11) 2_556 .
O8 Ho1 O6 C16 -48.1(6) . .
O2 Ho1 O6 C16 -157.4(5) . .
O5 Ho1 O6 C16 93.7(6) . .
O5 Ho1 O6 C16 39.0(6) 2_556 .
O3 Ho1 O6 C16 -126.1(6) . .
O7 Ho1 O6 C16 -1.5(7) . .
O4 Ho1 O6 C16 156.2(6) . .
Ho1 Ho1 O6 C16 65.9(6) 2_556 .
C18 C17 O7 Ho1 -13.5(13) . .
O8 Ho1 O7 C17 21.6(7) . .
O2 Ho1 O7 C17 139.7(7) . .
O5 Ho1 O7 C17 -135.0(7) . .
O5 Ho1 O7 C17 -65.7(7) 2_556 .
O3 Ho1 O7 C17 80.9(7) . .
O6 Ho1 O7 C17 -26.4(8) . .
O4 Ho1 O7 C17 -169.8(6) . .
Ho1 Ho1 O7 C17 -100.3(7) 2_556 .
C22 C23 O8 Ho1 -158.6(5) . .
C18 C23 O8 Ho1 19.8(10) . .
O2 Ho1 O8 C23 -92.3(7) . .
O5 Ho1 O8 C23 13.8(8) . .
O5 Ho1 O8 C23 51.2(6) 2_556 .
O3 Ho1 O8 C23 -157.8(7) . .
O7 Ho1 O8 C23 -25.8(6) . .
O6 Ho1 O8 C23 123.1(7) . .
O4 Ho1 O8 C23 166.2(6) . .
Ho1 Ho1 O8 C23 37.2(7) 2_556 .
